data_4123285
loop_
_publ_author_name
'Renata, Hans'
'Zhou, Qianghui'
'D\"unstl, Georg'
'Felding, Jakob'
'Merchant, Rohan R.'
'Yeh, Chien-Hung'
'Baran, Phil S.'

_publ_section_title
;
 Development of a concise synthesis of ouabagenin and hydroxylated
 corticosteroid analogues.
;
_journal_issue 3
_journal_name_full 'Journal of the American Chemical Society'
_journal_page_first 1330
_journal_page_last 1340
_journal_paper_doi 10.1021/ja512022r
_journal_volume 137
_journal_year 2015
_chemical_absolute_configuration ad
_chemical_formula_sum 'C19 H24 O3'
_chemical_formula_weight 300.38
_chemical_name_systematic
; 
 ? 
;
_space_group_IT_number 19
_symmetry_cell_setting orthorhombic
_symmetry_space_group_name_Hall 'P 2ac 2ab'
_symmetry_space_group_name_H-M 'P 21 21 21'
_atom_sites_solution_hydrogens geom
_atom_sites_solution_primary direct
_atom_sites_solution_secondary difmap
_audit_creation_method SHELXL-97
_cell_angle_alpha 90.00
_cell_angle_beta 90.00
_cell_angle_gamma 90.00
_cell_formula_units_Z 4
_cell_length_a 5.8468(2)
_cell_length_b 9.0154(3)
_cell_length_c 29.9693(10)
_cell_measurement_reflns_used 8632
_cell_measurement_temperature 100(2)
_cell_measurement_theta_max 68.46
_cell_measurement_theta_min 2.95
_cell_volume 1579.72(9)
_computing_cell_refinement 'Bruker SAINT'
_computing_data_collection 'Bruker APEX2'
_computing_data_reduction 'Bruker SAINT'
_computing_molecular_graphics 'Bruker SHELXTL'
_computing_publication_material 'Bruker SHELXTL'
_computing_structure_refinement 'SHELXL-97 (Sheldrick, 2008)'
_computing_structure_solution 'SHELXS-97 (Sheldrick, 2008)'
_diffrn_ambient_temperature 100(2)
_diffrn_measured_fraction_theta_full 0.999
_diffrn_measured_fraction_theta_max 0.988
_diffrn_measurement_device_type 'Bruker APEX CCD'
_diffrn_measurement_method '\f and \w scans'
_diffrn_radiation_monochromator 'Double Bounce Multilayer Mirror'
_diffrn_radiation_source 'Rotating Anode'
_diffrn_radiation_type CuK\a
_diffrn_radiation_wavelength 1.54178
_diffrn_reflns_av_R_equivalents 0.0387
_diffrn_reflns_av_sigmaI/netI 0.0226
_diffrn_reflns_limit_h_max 7
_diffrn_reflns_limit_h_min -6
_diffrn_reflns_limit_k_max 10
_diffrn_reflns_limit_k_min -9
_diffrn_reflns_limit_l_max 34
_diffrn_reflns_limit_l_min -36
_diffrn_reflns_number 19481
_diffrn_reflns_theta_full 65.00
_diffrn_reflns_theta_max 68.84
_diffrn_reflns_theta_min 2.95
_exptl_absorpt_coefficient_mu 0.667
_exptl_absorpt_correction_T_max 0.9242
_exptl_absorpt_correction_T_min 0.8671
_exptl_absorpt_correction_type multi-scan
_exptl_absorpt_process_details SADABS
_exptl_crystal_colour Rod
_exptl_crystal_density_diffrn 1.263
_exptl_crystal_density_meas 'not measured'
_exptl_crystal_density_method 'not measured'
_exptl_crystal_description Colorless
_exptl_crystal_F_000 648
_exptl_crystal_size_max 0.22
_exptl_crystal_size_mid 0.18
_exptl_crystal_size_min 0.12
_refine_diff_density_max 0.169
_refine_diff_density_min -0.157
_refine_diff_density_rms 0.032
_refine_ls_abs_structure_details 'Flack H D (1983), Acta Cryst. A39, 876-881'
_refine_ls_abs_structure_Flack 0.12(18)
_refine_ls_extinction_coef 'not measured'
_refine_ls_extinction_method none
_refine_ls_goodness_of_fit_ref 1.039
_refine_ls_hydrogen_treatment constr
_refine_ls_matrix_type full
_refine_ls_number_parameters 202
_refine_ls_number_reflns 2808
_refine_ls_number_restraints 0
_refine_ls_restrained_S_all 1.039
_refine_ls_R_factor_all 0.0312
_refine_ls_R_factor_gt 0.0289
_refine_ls_shift/su_max 0.001
_refine_ls_shift/su_mean 0.000
_refine_ls_structure_factor_coef Fsqd
_refine_ls_weighting_details 'calc w=1/[\s^2^(Fo^2^)+(0.0357P)^2^+0.3275P] where P=(Fo^2^+2Fc^2^)/3'
_refine_ls_weighting_scheme calc
_refine_ls_wR_factor_gt 0.0689
_refine_ls_wR_factor_ref 0.0705
_reflns_number_gt 2665
_reflns_number_total 2808
_reflns_threshold_expression >2sigma(I)
_cod_data_source_file ja512022r_si_007.cif
_cod_data_source_block Baran201
_cod_depositor_comments
;
The following automatic conversions were performed:

'_chemical_absolute_configuration' value 'AD' changed to 'ad'
according to
/home/saulius/struct/COD-crude-data--automatic-downloads/rss-feeds/ACS/lib/dictionaries/cif_core.dic
dictionary named 'cif_core.dic' version 2.4.2 from
2011-04-26.

'_symmetry_cell_setting' value 'Orthorhombic' changed to
'orthorhombic' according to
/home/saulius/struct/COD-crude-data--automatic-downloads/rss-feeds/ACS/lib/dictionaries/cif_core.dic
dictionary named 'cif_core.dic' version 2.4.2 from 2011-04-26.

Automatic conversion script
Id: cif_fix_values 2935 2014-11-11 08:27:57Z andrius 

 Adding full bibliography for 4123278--4123285.cif.
;
_cod_original_sg_symbol_H-M P2(1)2(1)2(1)
_cod_database_code 4123285

loop_
_symmetry_equiv_pos_as_xyz
'x, y, z'
'x+1/2, -y+1/2, -z'
'-x, y+1/2, -z+1/2'
'-x+1/2, -y, z+1/2'

loop_
_atom_site_label
_atom_site_type_symbol
_atom_site_fract_x
_atom_site_fract_y
_atom_site_fract_z
_atom_site_U_iso_or_equiv
_atom_site_adp_type
_atom_site_occupancy
_atom_site_symmetry_multiplicity
_atom_site_calc_flag
_atom_site_refinement_flags
O1 O 0.71541(19) 1.06768(12) 0.76378(4) 0.0303(3) Uani 1 1 d .
O2 O 1.15824(17) 0.78055(11) 0.79816(3) 0.0210(2) Uani 1 1 d .
H2O H 1.1924 0.7053 0.7830 0.031 Uiso 1 1 calc R
O3 O 0.92165(17) 0.37970(11) 1.06029(3) 0.0206(2) Uani 1 1 d .
C1 C 0.7513(2) 0.94434(17) 0.77866(5) 0.0226(3) Uani 1 1 d .
C2 C 0.7171(3) 0.80106(17) 0.75366(5) 0.0260(3) Uani 1 1 d .
H2A H 0.8184 0.7965 0.7272 0.031 Uiso 1 1 calc R
H2B H 0.5564 0.7910 0.7437 0.031 Uiso 1 1 calc R
C3 C 0.7785(2) 0.67886(16) 0.78711(5) 0.0214(3) Uani 1 1 d .
H3A H 0.8554 0.5948 0.7720 0.026 Uiso 1 1 calc R
H3B H 0.6404 0.6418 0.8026 0.026 Uiso 1 1 calc R
C4 C 0.9421(2) 0.75654(15) 0.82010(5) 0.0181(3) Uani 1 1 d .
C5 C 0.8377(2) 0.91283(16) 0.82549(5) 0.0194(3) Uani 1 1 d .
C6 C 0.6221(2) 0.90495(16) 0.85542(4) 0.0189(3) Uani 1 1 d .
H6A H 0.5649 1.0067 0.8608 0.023 Uiso 1 1 calc R
H6B H 0.5010 0.8493 0.8395 0.023 Uiso 1 1 calc R
C7 C 0.6688(2) 0.83016(15) 0.90014(4) 0.0188(3) Uani 1 1 d .
H7A H 0.5246 0.8241 0.9173 0.023 Uiso 1 1 calc R
H7B H 0.7781 0.8913 0.9174 0.023 Uiso 1 1 calc R
C8 C 0.7671(2) 0.67419(15) 0.89427(5) 0.0172(3) Uani 1 1 d .
H8 H 0.6491 0.6139 0.8783 0.021 Uiso 1 1 calc R
C9 C 0.9815(2) 0.67752(15) 0.86452(5) 0.0171(3) Uani 1 1 d .
H9 H 1.1006 0.7354 0.8810 0.021 Uiso 1 1 calc R
C10 C 1.0730(3) 0.51998(15) 0.85936(5) 0.0201(3) Uani 1 1 d .
H10A H 0.9503 0.4546 0.8479 0.024 Uiso 1 1 calc R
H10B H 1.2000 0.5193 0.8375 0.024 Uiso 1 1 calc R
C11 C 1.1579(2) 0.46177(16) 0.90406(5) 0.0213(3) Uani 1 1 d .
H11A H 1.1778 0.3530 0.9019 0.026 Uiso 1 1 calc R
H11B H 1.3095 0.5058 0.9104 0.026 Uiso 1 1 calc R
C12 C 0.9986(2) 0.49585(16) 0.94256(5) 0.0177(3) Uani 1 1 d .
C13 C 0.8172(2) 0.59610(15) 0.93839(4) 0.0173(3) Uani 1 1 d .
C14 C 0.6781(2) 0.61957(15) 0.97599(5) 0.0189(3) Uani 1 1 d .
H14 H 0.5543 0.6875 0.9739 0.023 Uiso 1 1 calc R
C15 C 0.7164(2) 0.54666(15) 1.01578(5) 0.0194(3) Uani 1 1 d .
H15 H 0.6186 0.5637 1.0406 0.023 Uiso 1 1 calc R
C16 C 0.8986(2) 0.44798(15) 1.01949(4) 0.0174(3) Uani 1 1 d .
C17 C 1.0393(2) 0.42368(16) 0.98308(5) 0.0192(3) Uani 1 1 d .
H17 H 1.1648 0.3573 0.9856 0.023 Uiso 1 1 calc R
C18 C 1.0034(2) 1.03246(16) 0.84161(5) 0.0235(3) Uani 1 1 d .
H18A H 1.1374 1.0349 0.8220 0.035 Uiso 1 1 calc R
H18B H 1.0520 1.0100 0.8722 0.035 Uiso 1 1 calc R
H18C H 0.9270 1.1292 0.8410 0.035 Uiso 1 1 calc R
C19 C 1.1124(2) 0.28223(16) 1.06536(5) 0.0219(3) Uani 1 1 d .
H19A H 1.1001 0.2008 1.0438 0.033 Uiso 1 1 calc R
H19B H 1.1136 0.2418 1.0957 0.033 Uiso 1 1 calc R
H19C H 1.2544 0.3372 1.0600 0.033 Uiso 1 1 calc R

loop_
_atom_site_aniso_label
_atom_site_aniso_U_11
_atom_site_aniso_U_22
_atom_site_aniso_U_33
_atom_site_aniso_U_23
_atom_site_aniso_U_13
_atom_site_aniso_U_12
O1 0.0291(6) 0.0320(6) 0.0300(6) 0.0120(5) 0.0042(4) 0.0059(5)
O2 0.0172(5) 0.0236(5) 0.0222(5) -0.0022(4) 0.0042(4) -0.0024(4)
O3 0.0231(5) 0.0190(5) 0.0196(5) 0.0021(4) 0.0001(4) 0.0021(4)
C1 0.0145(6) 0.0300(8) 0.0233(7) 0.0063(6) 0.0045(6) 0.0000(6)
C2 0.0216(7) 0.0368(9) 0.0197(7) 0.0029(6) -0.0025(6) -0.0043(7)
C3 0.0197(7) 0.0245(8) 0.0200(7) 0.0001(6) 0.0005(6) -0.0039(6)
C4 0.0144(6) 0.0217(7) 0.0183(7) -0.0009(6) 0.0019(5) -0.0013(6)
C5 0.0172(6) 0.0189(7) 0.0221(7) 0.0018(6) -0.0003(6) -0.0010(6)
C6 0.0163(6) 0.0202(7) 0.0201(7) 0.0002(6) 0.0002(6) 0.0019(6)
C7 0.0175(6) 0.0188(7) 0.0200(7) 0.0000(6) 0.0011(6) 0.0026(6)
C8 0.0156(6) 0.0171(7) 0.0187(7) -0.0015(5) 0.0002(5) 0.0000(6)
C9 0.0145(6) 0.0176(7) 0.0191(7) -0.0015(6) -0.0003(6) -0.0007(5)
C10 0.0206(7) 0.0194(7) 0.0203(7) -0.0018(6) 0.0033(6) 0.0024(6)
C11 0.0182(6) 0.0204(7) 0.0254(7) 0.0019(6) 0.0037(6) 0.0039(6)
C12 0.0170(6) 0.0154(7) 0.0207(7) -0.0022(6) -0.0002(6) -0.0022(5)
C13 0.0165(6) 0.0155(7) 0.0197(7) -0.0018(5) -0.0009(6) -0.0022(5)
C14 0.0173(7) 0.0173(7) 0.0222(7) -0.0011(5) 0.0011(6) 0.0014(6)
C15 0.0198(7) 0.0196(7) 0.0188(7) -0.0019(6) 0.0030(5) 0.0002(6)
C16 0.0200(7) 0.0142(7) 0.0180(6) 0.0004(5) -0.0020(5) -0.0035(5)
C17 0.0173(7) 0.0155(7) 0.0246(7) -0.0017(6) -0.0009(5) 0.0004(6)
C18 0.0217(7) 0.0207(8) 0.0281(8) 0.0001(6) 0.0000(6) -0.0009(6)
C19 0.0224(7) 0.0186(7) 0.0246(7) 0.0029(6) -0.0018(6) 0.0009(6)

loop_
_atom_type_symbol
_atom_type_description
_atom_type_scat_dispersion_real
_atom_type_scat_dispersion_imag
_atom_type_scat_source
C C 0.0181 0.0091 'International Tables Vol C Tables 4.2.6.8 and 6.1.1.4'
H H 0.0000 0.0000 'International Tables Vol C Tables 4.2.6.8 and 6.1.1.4'
O O 0.0492 0.0322 'International Tables Vol C Tables 4.2.6.8 and 6.1.1.4'

loop_
_geom_angle_atom_site_label_1
_geom_angle_atom_site_label_2
_geom_angle_atom_site_label_3
_geom_angle
C4 O2 H2O 109.5
C16 O3 C19 116.51(11)
O1 C1 C2 125.35(13)
O1 C1 C5 124.57(14)
C2 C1 C5 110.08(12)
C1 C2 C3 105.08(12)
C1 C2 H2A 110.7
C3 C2 H2A 110.7
C1 C2 H2B 110.7
C3 C2 H2B 110.7
H2A C2 H2B 108.8
C2 C3 C4 103.77(11)
C2 C3 H3A 111.0
C4 C3 H3A 111.0
C2 C3 H3B 111.0
C4 C3 H3B 111.0
H3A C3 H3B 109.0
O2 C4 C9 109.62(11)
O2 C4 C3 108.61(11)
C9 C4 C3 116.11(11)
O2 C4 C5 104.92(11)
C9 C4 C5 113.20(11)
C3 C4 C5 103.65(11)
C1 C5 C18 111.78(12)
C1 C5 C4 101.86(11)
C18 C5 C4 115.25(12)
C1 C5 C6 105.85(11)
C18 C5 C6 111.42(12)
C4 C5 C6 109.91(11)
C7 C6 C5 112.55(11)
C7 C6 H6A 109.1
C5 C6 H6A 109.1
C7 C6 H6B 109.1
C5 C6 H6B 109.1
H6A C6 H6B 107.8
C6 C7 C8 111.89(11)
C6 C7 H7A 109.2
C8 C7 H7A 109.2
C6 C7 H7B 109.2
C8 C7 H7B 109.2
H7A C7 H7B 107.9
C13 C8 C7 113.37(11)
C13 C8 C9 110.79(11)
C7 C8 C9 110.78(11)
C13 C8 H8 107.2
C7 C8 H8 107.2
C9 C8 H8 107.2
C10 C9 C4 113.50(11)
C10 C9 C8 109.04(11)
C4 C9 C8 113.05(11)
C10 C9 H9 107.0
C4 C9 H9 107.0
C8 C9 H9 107.0
C11 C10 C9 110.25(11)
C11 C10 H10A 109.6
C9 C10 H10A 109.6
C11 C10 H10B 109.6
C9 C10 H10B 109.6
H10A C10 H10B 108.1
C12 C11 C10 113.59(12)
C12 C11 H11A 108.8
C10 C11 H11A 108.8
C12 C11 H11B 108.8
C10 C11 H11B 108.8
H11A C11 H11B 107.7
C17 C12 C13 120.49(12)
C17 C12 C11 117.57(12)
C13 C12 C11 121.95(13)
C12 C13 C14 117.65(12)
C12 C13 C8 121.39(12)
C14 C13 C8 120.94(12)
C15 C14 C13 121.83(13)
C15 C14 H14 119.1
C13 C14 H14 119.1
C14 C15 C16 119.82(13)
C14 C15 H15 120.1
C16 C15 H15 120.1
O3 C16 C17 124.89(12)
O3 C16 C15 115.57(12)
C17 C16 C15 119.53(13)
C16 C17 C12 120.68(13)
C16 C17 H17 119.7
C12 C17 H17 119.7
C5 C18 H18A 109.5
C5 C18 H18B 109.5
H18A C18 H18B 109.5
C5 C18 H18C 109.5
H18A C18 H18C 109.5
H18B C18 H18C 109.5
O3 C19 H19A 109.5
O3 C19 H19B 109.5
H19A C19 H19B 109.5
O3 C19 H19C 109.5
H19A C19 H19C 109.5
H19B C19 H19C 109.5

loop_
_geom_bond_atom_site_label_1
_geom_bond_atom_site_label_2
_geom_bond_distance
O1 C1 1.2163(18)
O2 C4 1.4407(16)
O2 H2O 0.8400
O3 C16 1.3755(17)
O3 C19 1.4280(17)
C1 C2 1.507(2)
C1 C5 1.5184(19)
C2 C3 1.532(2)
C2 H2A 0.9900
C2 H2B 0.9900
C3 C4 1.5437(19)
C3 H3A 0.9900
C3 H3B 0.9900
C4 C9 1.5274(19)
C4 C5 1.544(2)
C5 C18 1.528(2)
C5 C6 1.5487(19)
C6 C7 1.5249(18)
C6 H6A 0.9900
C6 H6B 0.9900
C7 C8 1.5292(19)
C7 H7A 0.9900
C7 H7B 0.9900
C8 C13 1.5261(18)
C8 C9 1.5385(18)
C8 H8 1.0000
C9 C10 1.5256(19)
C9 H9 1.0000
C10 C11 1.5219(19)
C10 H10A 0.9900
C10 H10B 0.9900
C11 C12 1.5141(19)
C11 H11A 0.9900
C11 H11B 0.9900
C12 C17 1.398(2)
C12 C13 1.3993(19)
C13 C14 1.4056(19)
C14 C15 1.380(2)
C14 H14 0.9500
C15 C16 1.3926(19)
C15 H15 0.9500
C16 C17 1.384(2)
C17 H17 0.9500
C18 H18A 0.9800
C18 H18B 0.9800
C18 H18C 0.9800
C19 H19A 0.9800
C19 H19B 0.9800
C19 H19C 0.9800

loop_
_geom_hbond_atom_site_label_D
_geom_hbond_atom_site_label_H
_geom_hbond_atom_site_label_A
_geom_hbond_distance_DH
_geom_hbond_distance_HA
_geom_hbond_distance_DA
_geom_hbond_angle_DHA
_geom_hbond_site_symmetry_A
O2 H2O O1 0.84 1.95 2.7702(14) 165.5 3_746
